data_1543074
loop_
_publ_author_name
'Delgado, I. Hern\'andez'
'Pascal, S.'
'Wallabregue, A.'
'Duwald, R.'
'Besnard, C.'
'Gu\'en\'ee, L.'
'Nan\,coz, C.'
'Vauthey, E.'
'Tovar, R. C.'
'Lunkley, J. L.'
'Muller, G.'
'Lacour, J.'

_publ_section_title
;
 Functionalized cationic [4]helicenes with unique tuning of absorption,
 fluorescence and chiroptical properties up to the far-red range
;
_journal_issue 7
_journal_name_full 'Chem. Sci.'
_journal_page_first 4685
_journal_paper_doi 10.1039/C6SC00614K
_journal_volume 7
_journal_year 2016
_chemical_formula_moiety 'B F4, C28 H31 N2 O3'
_chemical_formula_sum 'C28 H31 B F4 N2 O3'
_chemical_formula_weight 530.36
_space_group_crystal_system triclinic
_space_group_IT_number 2
_space_group_name_Hall '-P 1'
_space_group_name_H-M_alt 'P -1'
_symmetry_space_group_name_Hall '-P 1'
_symmetry_space_group_name_H-M 'P -1'
_atom_sites_solution_hydrogens geom
_audit_creation_date 2015-11-17
_audit_creation_method
;
Olex2 1.2-beta
(compiled 2015.11.10 svn.r3248 for OlexSys, GUI svn.r5133)
;
_audit_update_record
;
2015-12-21 deposited with the CCDC.
2016-04-08 downloaded from the CCDC.
;
_cell_angle_alpha 69.935(5)
_cell_angle_beta 78.524(5)
_cell_angle_gamma 82.802(5)
_cell_formula_units_Z 2
_cell_length_a 7.8446(4)
_cell_length_b 12.7594(7)
_cell_length_c 13.7549(8)
_cell_measurement_reflns_used 6393
_cell_measurement_temperature 180.00(14)
_cell_measurement_theta_max 72.8560
_cell_measurement_theta_min 3.6690
_cell_volume 1264.91(13)
_computing_cell_refinement
;
CrysAlisPro, Agilent Technologies,
Version 1.171.37.35 (release 13-08-2014 CrysAlis171 .NET)
(compiled Aug 13 2014,18:06:01)
;
_computing_data_collection
;
CrysAlisPro, Agilent Technologies,
Version 1.171.37.35 (release 13-08-2014 CrysAlis171 .NET)
(compiled Aug 13 2014,18:06:01)
;
_computing_data_reduction
;
CrysAlisPro, Agilent Technologies,
Version 1.171.37.35 (release 13-08-2014 CrysAlis171 .NET)
(compiled Aug 13 2014,18:06:01)
;
_computing_molecular_graphics 'Olex2 (Dolomanov et al., 2009)'
_computing_publication_material 'Olex2 (Dolomanov et al., 2009)'
_computing_structure_refinement 'ShelXL (Sheldrick, 2015)'
_computing_structure_solution 'SIR2004 (Burla et al., 2007)'
_diffrn_ambient_environment N~2~
_diffrn_ambient_temperature 180.00(14)
_diffrn_detector 'CCD plate'
_diffrn_detector_area_resol_mean 10.4679
_diffrn_detector_type Atlas
_diffrn_measured_fraction_theta_full 0.999
_diffrn_measured_fraction_theta_max 0.984
_diffrn_measurement_details
;
  1 omega  -48.00   35.00   1.0000    1.0000
omega____ theta____ kappa____ phi______ frames
    -      -38.6865   38.0000  -30.0000 83

  2 omega   -3.00   22.00   1.0000    1.0000
omega____ theta____ kappa____ phi______ frames
    -       40.0000   94.0000 -162.8849 25

  3 omega   19.00   44.00   1.0000    1.0000
omega____ theta____ kappa____ phi______ frames
    -       56.0000   82.0000 -121.3376 25

  4 omega   29.00   61.00   1.0000    1.0000
omega____ theta____ kappa____ phi______ frames
    -       64.0000   77.0000 -138.1744 32

  5 omega   81.00  141.00   1.0000    1.0000
omega____ theta____ kappa____ phi______ frames
    -       64.0000   77.0000 -138.1744 60

  6 omega  100.00  178.00   1.0000    3.5850
omega____ theta____ kappa____ phi______ frames
    -      109.7499  111.0000  -60.0000 78

  7 omega  138.00  176.00   1.0000    3.5850
omega____ theta____ kappa____ phi______ frames
    -      109.7499   61.0000  -30.0000 38

  8 omega  111.00  142.00   1.0000    3.5850
omega____ theta____ kappa____ phi______ frames
    -      109.7499   77.0000   60.0000 31

  9 omega  131.00  158.00   1.0000    3.5850
omega____ theta____ kappa____ phi______ frames
    -      109.7499   61.0000  120.0000 27

 10 omega  120.00  148.00   1.0000    1.0000
omega____ theta____ kappa____ phi______ frames
    -       64.0000   77.0000  109.6354 28

 11 omega  111.00  150.00   1.0000    1.0000
omega____ theta____ kappa____ phi______ frames
    -       68.0000   76.0000  158.9393 39

 12 omega   77.00  103.00   1.0000    3.5850
omega____ theta____ kappa____ phi______ frames
    -      109.7499   61.0000   60.0000 26

 13 omega   80.00  111.00   1.0000    3.5850
omega____ theta____ kappa____ phi______ frames
    -      109.7499   61.0000   30.0000 31

 14 omega   77.00  135.00   1.0000    3.5850
omega____ theta____ kappa____ phi______ frames
    -      109.7499   61.0000   90.0000 58

 15 omega   75.00  113.00   1.0000    3.5850
omega____ theta____ kappa____ phi______ frames
    -      109.7499   77.0000  -30.0000 38

 16 omega  114.00  141.00   1.0000    3.5850
omega____ theta____ kappa____ phi______ frames
    -      109.7499   61.0000  -60.0000 27

 17 omega   74.00  100.00   1.0000    3.5850
omega____ theta____ kappa____ phi______ frames
    -      109.7499   77.0000   60.0000 26

 18 omega   74.00  176.00   1.0000    3.5850
omega____ theta____ kappa____ phi______ frames
    -      109.7499   77.0000   30.0000 102

 19 omega   78.00  176.00   1.0000    3.5850
omega____ theta____ kappa____ phi______ frames
    -      109.7499   61.0000 -120.0000 98

 20 omega   77.00  164.00   1.0000    3.5850
omega____ theta____ kappa____ phi______ frames
    -      109.7499   61.0000 -180.0000 87

 21 omega   78.00  146.00   1.0000    3.5850
omega____ theta____ kappa____ phi______ frames
    -      109.7499   61.0000 -150.0000 68

 22 omega   75.00  100.00   1.0000    3.5850
omega____ theta____ kappa____ phi______ frames
    -      109.7499   77.0000 -150.0000 25

 23 omega   74.00  101.00   1.0000    3.5850
omega____ theta____ kappa____ phi______ frames
    -      109.7499   77.0000 -180.0000 27

 24 omega   74.00  100.00   1.0000    3.5850
omega____ theta____ kappa____ phi______ frames
    -      109.7499   77.0000 -120.0000 26

 25 omega   74.00  177.00   1.0000    3.5850
omega____ theta____ kappa____ phi______ frames
    -      109.7499   77.0000  -90.0000 103

 26 omega   78.00  103.00   1.0000    3.5850
omega____ theta____ kappa____ phi______ frames
    -      109.7499   61.0000  -60.0000 25

 27 omega   77.00  103.00   1.0000    3.5850
omega____ theta____ kappa____ phi______ frames
    -      109.7499   61.0000  -30.0000 26

 28 omega   74.00  142.00   1.0000    3.5850
omega____ theta____ kappa____ phi______ frames
    -      109.7499   77.0000    0.0000 68

 29 omega   80.00  105.00   1.0000    3.5850
omega____ theta____ kappa____ phi______ frames
    -      109.7499   61.0000  120.0000 25

 30 omega   77.00  178.00   1.0000    3.5850
omega____ theta____ kappa____ phi______ frames
    -      109.7499   61.0000  150.0000 101

 31 omega   74.00  100.00   1.0000    3.5850
omega____ theta____ kappa____ phi______ frames
    -      109.7499   77.0000  150.0000 26

 32 omega   74.00  100.00   1.0000    3.5850
omega____ theta____ kappa____ phi______ frames
    -      109.7499   77.0000  120.0000 26

 33 omega   74.00  177.00   1.0000    3.5850
omega____ theta____ kappa____ phi______ frames
    -      109.7499   77.0000   90.0000 103

 34 omega   77.00  103.00   1.0000    3.5850
omega____ theta____ kappa____ phi______ frames
    -      109.7499   61.0000  -90.0000 26

 35 omega   33.00   69.00   1.0000    1.0000
omega____ theta____ kappa____ phi______ frames
    -       68.0000   76.0000  -28.8714 36

 36 omega   28.00   62.00   1.0000    1.0000
omega____ theta____ kappa____ phi______ frames
    -       64.0000   76.0000  -84.1310 34

 37 omega   24.00   76.00   1.0000    1.0000
omega____ theta____ kappa____ phi______ frames
    -       60.0000   77.0000  -62.6866 52

 38 omega   32.00  135.00   1.0000    1.0000
omega____ theta____ kappa____ phi______ frames
    -       68.0000   77.0000   32.0577 103

 39 omega   32.00   71.00   1.0000    1.0000
omega____ theta____ kappa____ phi______ frames
    -       68.0000   76.0000  158.9393 39

 40 omega   28.00   66.00   1.0000    1.0000
omega____ theta____ kappa____ phi______ frames
    -       64.0000   77.0000  109.6354 38

 41 omega   19.00   46.00   1.0000    1.0000
omega____ theta____ kappa____ phi______ frames
    -       56.0000   81.0000   71.6555 27

 42 omega   15.00   40.00   1.0000    1.0000
omega____ theta____ kappa____ phi______ frames
    -       52.0000   82.0000   28.6546 25

 43 omega   -3.00   22.00   1.0000    1.0000
omega____ theta____ kappa____ phi______ frames
    -       40.0000   96.0000  -13.5316 25

 44 omega   19.00   44.00   1.0000    1.0000
omega____ theta____ kappa____ phi______ frames
    -       56.0000   82.0000 -140.8388 25

 45 omega  -57.00   -6.00   1.0000    1.0000
omega____ theta____ kappa____ phi______ frames
    -      -38.6865  -57.0000    0.0000 51

 46 omega  -45.00   35.00   1.0000    1.0000
omega____ theta____ kappa____ phi______ frames
    -      -38.6865   38.0000  150.0000 80

 47 omega    9.00   34.00   1.0000    1.0000
omega____ theta____ kappa____ phi______ frames
    -       48.0000   86.0000  152.1405 25

 48 omega   23.00  104.00   1.0000    3.5850
omega____ theta____ kappa____ phi______ frames
    -      109.7499  -94.0000  -60.0000 81

 49 omega   28.00  116.00   1.0000    3.5850
omega____ theta____ kappa____ phi______ frames
    -      109.7499 -111.0000   90.0000 88

 50 omega   48.00  104.00   1.0000    1.0000
omega____ theta____ kappa____ phi______ frames
    -       38.6865 -142.0000  108.0000 56

 51 omega   30.00  109.00   1.0000    3.5850
omega____ theta____ kappa____ phi______ frames
    -      109.7499  -94.0000  120.0000 79

 52 omega   32.00   90.00   1.0000    3.5850
omega____ theta____ kappa____ phi______ frames
    -      109.7499  -94.0000    0.0000 58

 53 omega   24.00  104.00   1.0000    3.5850
omega____ theta____ kappa____ phi______ frames
    -      109.7499  -94.0000 -120.0000 80

 54 omega    2.00   83.00   1.0000    1.0000
omega____ theta____ kappa____ phi______ frames
    -       38.6865  -99.0000 -150.0000 81

 55 omega -115.00   -6.00   1.0000    1.0000
omega____ theta____ kappa____ phi______ frames
    -      -38.6865  -57.0000 -180.0000 109

 56 omega -117.00  -60.00   1.0000    1.0000
omega____ theta____ kappa____ phi______ frames
    -      -38.6865  -57.0000    0.0000 57
;
_diffrn_measurement_device 'four-circle diffractometer'
_diffrn_measurement_device_type 'SuperNova, Dual, Cu at zero, Atlas'
_diffrn_measurement_method '\w scans'
_diffrn_orient_matrix_UB_11 0.0728665000
_diffrn_orient_matrix_UB_12 -0.0956037000
_diffrn_orient_matrix_UB_13 0.0882408000
_diffrn_orient_matrix_UB_21 0.1167079000
_diffrn_orient_matrix_UB_22 -0.0457272000
_diffrn_orient_matrix_UB_23 -0.0824988000
_diffrn_orient_matrix_UB_31 0.1462240000
_diffrn_orient_matrix_UB_32 0.0731816000
_diffrn_orient_matrix_UB_33 -0.0059204000
_diffrn_radiation_monochromator mirror
_diffrn_radiation_probe x-ray
_diffrn_radiation_type CuK\a
_diffrn_radiation_wavelength 1.5418
_diffrn_reflns_av_R_equivalents 0.0527
_diffrn_reflns_av_unetI/netI 0.0383
_diffrn_reflns_Laue_measured_fraction_full 0.999
_diffrn_reflns_Laue_measured_fraction_max 0.984
_diffrn_reflns_limit_h_max 9
_diffrn_reflns_limit_h_min -9
_diffrn_reflns_limit_k_max 15
_diffrn_reflns_limit_k_min -15
_diffrn_reflns_limit_l_max 17
_diffrn_reflns_limit_l_min -17
_diffrn_reflns_number 19658
_diffrn_reflns_point_group_measured_fraction_full 0.999
_diffrn_reflns_point_group_measured_fraction_max 0.984
_diffrn_reflns_theta_full 67.680
_diffrn_reflns_theta_max 73.474
_diffrn_reflns_theta_min 3.470
_diffrn_source 'sealed X-ray tube'
_diffrn_source_type 'SuperNova (Cu) X-ray Source'
_exptl_absorpt_coefficient_mu 0.922
_exptl_absorpt_correction_T_max 0.971
_exptl_absorpt_correction_T_min 0.758
_exptl_absorpt_correction_type gaussian
_exptl_absorpt_process_details
;
CrysAlisPro, Agilent Technologies,
Version 1.171.37.35 (release 13-08-2014 CrysAlis171 .NET)
(compiled Aug 13 2014,18:06:01)
Numerical absorption correction based on gaussian integration over
            a multifaceted crystal model
Empirical absorption correction using spherical harmonics,
 implemented in SCALE3 ABSPACK scaling algorithm.
;
_exptl_crystal_colour red
_exptl_crystal_colour_primary red
_exptl_crystal_density_diffrn 1.392
_exptl_crystal_description plate
_exptl_crystal_F_000 556
_exptl_crystal_size_max 0.52
_exptl_crystal_size_mid 0.1471
_exptl_crystal_size_min 0.0328
_refine_diff_density_max 0.296
_refine_diff_density_min -0.276
_refine_diff_density_rms 0.055
_refine_ls_extinction_method none
_refine_ls_goodness_of_fit_ref 1.026
_refine_ls_hydrogen_treatment constr
_refine_ls_matrix_type full
_refine_ls_number_parameters 348
_refine_ls_number_reflns 5013
_refine_ls_number_restraints 0
_refine_ls_restrained_S_all 1.026
_refine_ls_R_factor_all 0.0615
_refine_ls_R_factor_gt 0.0468
_refine_ls_shift/su_max 0.001
_refine_ls_shift/su_mean 0.000
_refine_ls_structure_factor_coef Fsqd
_refine_ls_weighting_details 'w=1/[\s^2^(Fo^2^)+(0.0835P)^2^+0.0515P] where P=(Fo^2^+2Fc^2^)/3'
_refine_ls_weighting_scheme calc
_refine_ls_wR_factor_gt 0.1223
_refine_ls_wR_factor_ref 0.1349
_reflns_Friedel_coverage 0.000
_reflns_number_gt 3876
_reflns_number_total 5013
_reflns_threshold_expression 'I > 2\s(I)'
_cod_data_source_file c6sc00614k2.cif
_cod_data_source_block spa099
_cod_depositor_comments 'Adding full bibliography for 1543067--1543076.cif.'
_cod_original_cell_volume 1264.90(13)
_cod_database_code 1543074
_chemical_oxdiff_formula 'C28 H31 B1 F4 N2 O3'
_shelx_space_group_comment
;
The symmetry employed for this shelxl refinement is uniquely defined
by the following loop, which should always be used as a source of
symmetry information in preference to the above space-group names.
They are only intended as comments.
;
_reflns_odcompleteness_completeness 99.91
_reflns_odcompleteness_iscentric 1
_reflns_odcompleteness_theta 66.97
_olex2_refinement_description
;
1. Fixed Uiso
 At 1.2 times of:
  All C(H) groups, All C(H,H) groups
 At 1.5 times of:
  All C(H,H,H) groups
2.a Secondary CH2 refined with riding coordinates:
 C26(H26A,H26B), C33(H33A,H33B), C27(H27A,H27B), C32(H32A,H32B)
2.b Aromatic/amide H refined with riding coordinates:
 C13(H13), C21(H21), C23(H23), C11(H11), C5(H5), C4(H4), C12(H12), C22(H22)
2.c Idealised Me refined as rotating group:
 C31(H31A,H31B,H31C), C34(H34A,H34B,H34C), C20(H20A,H20B,H20C), C1(H1A,H1B,
 H1C), C28(H28A,H28B,H28C)
;
_shelx_shelxl_version_number 2014/7
_olex2_submission_special_instructions 'No special instructions were received'

loop_
_space_group_symop_operation_xyz
'x, y, z'
'-x, -y, -z'

loop_
_atom_site_label
_atom_site_type_symbol
_atom_site_fract_x
_atom_site_fract_y
_atom_site_fract_z
_atom_site_U_iso_or_equiv
_atom_site_adp_type
_atom_site_occupancy
_atom_site_site_symmetry_order
_atom_site_calc_flag
_atom_site_refinement_flags_posn
F1 F 0.73560(17) 0.26264(8) 0.27162(9) 0.0445(3) Uani 1 1 d .
F3 F 0.74346(19) 0.41222(10) 0.32531(9) 0.0533(3) Uani 1 1 d .
F2 F 0.88993(18) 0.41068(10) 0.16592(10) 0.0536(3) Uani 1 1 d .
F4 F 0.59437(19) 0.42737(11) 0.19475(10) 0.0589(4) Uani 1 1 d .
B1 B 0.7410(3) 0.37889(16) 0.23947(15) 0.0348(4) Uani 1 1 d .
O19 O 0.00689(17) 0.72129(10) 0.28497(9) 0.0357(3) Uani 1 1 d .
O29 O 0.36088(17) 0.68920(9) 0.28284(9) 0.0349(3) Uani 1 1 d .
O2 O 0.3361(2) 1.27794(10) 0.09472(10) 0.0405(3) Uani 1 1 d .
N9 N 0.22130(17) 1.07359(10) 0.23583(10) 0.0248(3) Uani 1 1 d .
N25 N 0.27276(18) 0.93497(11) -0.05643(10) 0.0276(3) Uani 1 1 d .
C31 C 0.3864(3) 0.57502(14) 0.34741(17) 0.0488(5) Uani 1 1 d .
H31A H 0.4172 0.5275 0.3029 0.073 Uiso 1 1 calc GR
H31B H 0.2787 0.5511 0.3966 0.073 Uiso 1 1 calc GR
H31C H 0.4807 0.5685 0.3868 0.073 Uiso 1 1 calc GR
C34 C 0.2024(4) 1.2968(2) 0.3697(2) 0.0618(7) Uani 1 1 d .
H34A H 0.1546 1.3593 0.3155 0.093 Uiso 1 1 calc GR
H34B H 0.2898 1.3236 0.3961 0.093 Uiso 1 1 calc GR
H34C H 0.1082 1.2657 0.4276 0.093 Uiso 1 1 calc GR
C13 C 0.2994(3) 0.74631(14) 0.43657(14) 0.0362(4) Uani 1 1 d .
H13 H 0.3306 0.6740 0.4812 0.043 Uiso 1 1 calc R
C14 C 0.3030(2) 0.76575(13) 0.33193(13) 0.0296(3) Uani 1 1 d .
C21 C 0.0399(2) 0.64275(14) 0.14569(14) 0.0349(4) Uani 1 1 d .
H21 H -0.0188 0.5782 0.1901 0.042 Uiso 1 1 calc R
C26 C 0.3354(2) 0.94970(14) -0.16836(12) 0.0296(3) Uani 1 1 d .
H26A H 0.3808 0.8762 -0.1755 0.035 Uiso 1 1 calc R
H26B H 0.4333 0.9996 -0.1941 0.035 Uiso 1 1 calc R
C33 C 0.2865(3) 1.20718(14) 0.32335(14) 0.0355(4) Uani 1 1 d .
H33A H 0.3353 1.1442 0.3780 0.043 Uiso 1 1 calc R
H33B H 0.3834 1.2381 0.2659 0.043 Uiso 1 1 calc R
C27 C 0.1960(2) 0.99854(15) -0.23746(13) 0.0327(4) Uani 1 1 d .
H27A H 0.1087 0.9427 -0.2214 0.039 Uiso 1 1 calc R
H27B H 0.1354 1.0651 -0.2216 0.039 Uiso 1 1 calc R
C23 C 0.1715(2) 0.75312(14) -0.02892(14) 0.0340(4) Uani 1 1 d .
H23 H 0.2025 0.7630 -0.1017 0.041 Uiso 1 1 calc R
C11 C 0.2174(2) 0.94222(14) 0.41333(13) 0.0319(4) Uani 1 1 d .
H11 H 0.1867 1.0008 0.4426 0.038 Uiso 1 1 calc R
C7 C 0.2506(2) 1.00480(12) 0.08880(12) 0.0238(3) Uani 1 1 d .
C5 C 0.3162(2) 1.13080(14) -0.09051(13) 0.0313(4) Uani 1 1 d .
H5 H 0.3311 1.1456 -0.1641 0.038 Uiso 1 1 calc R
C8 C 0.2605(2) 1.09420(12) 0.12788(12) 0.0252(3) Uani 1 1 d .
C4 C 0.3339(2) 1.21479(13) -0.05161(13) 0.0325(4) Uani 1 1 d .
H4 H 0.3643 1.2861 -0.0998 0.039 Uiso 1 1 calc R
C16 C 0.22337(19) 0.89588(12) 0.15962(12) 0.0240(3) Uani 1 1 d .
C32 C 0.1529(2) 1.16487(13) 0.28082(13) 0.0308(4) Uani 1 1 d .
H32A H 0.0545 1.1375 0.3384 0.037 Uiso 1 1 calc R
H32B H 0.1066 1.2286 0.2257 0.037 Uiso 1 1 calc R
C15 C 0.2533(2) 0.87394(12) 0.26428(12) 0.0252(3) Uani 1 1 d .
C12 C 0.2491(3) 0.83486(15) 0.47673(13) 0.0364(4) Uani 1 1 d .
H12 H 0.2365 0.8200 0.5503 0.044 Uiso 1 1 calc R
C10 C 0.2308(2) 0.96506(12) 0.30393(12) 0.0254(3) Uani 1 1 d .
C22 C 0.0951(3) 0.65820(15) 0.03899(15) 0.0374(4) Uani 1 1 d .
H22 H 0.0792 0.6010 0.0126 0.045 Uiso 1 1 calc R
C6 C 0.2764(2) 1.02445(13) -0.02156(12) 0.0260(3) Uani 1 1 d .
C20 C -0.1051(4) 0.63506(19) 0.34985(17) 0.0566(6) Uani 1 1 d .
H20A H -0.2072 0.6396 0.3172 0.085 Uiso 1 1 calc GR
H20B H -0.1429 0.6443 0.4189 0.085 Uiso 1 1 calc GR
H20C H -0.0420 0.5620 0.3580 0.085 Uiso 1 1 calc GR
C17 C 0.1681(2) 0.81738(12) 0.12027(12) 0.0258(3) Uani 1 1 d .
C1 C 0.3721(3) 1.38753(15) 0.02353(17) 0.0485(5) Uani 1 1 d .
H1A H 0.4805 1.3837 -0.0252 0.073 Uiso 1 1 calc GR
H1B H 0.3846 1.4363 0.0631 0.073 Uiso 1 1 calc GR
H1C H 0.2760 1.4178 -0.0161 0.073 Uiso 1 1 calc GR
C3 C 0.3088(2) 1.19885(13) 0.05506(13) 0.0294(3) Uani 1 1 d .
C28 C 0.2740(3) 1.03141(19) -0.35294(15) 0.0461(5) Uani 1 1 d .
H28A H 0.1815 1.0632 -0.3951 0.069 Uiso 1 1 calc GR
H28B H 0.3312 0.9652 -0.3693 0.069 Uiso 1 1 calc GR
H28C H 0.3599 1.0871 -0.3691 0.069 Uiso 1 1 calc GR
C24 C 0.2035(2) 0.83610(13) 0.01064(13) 0.0282(3) Uani 1 1 d .
C18 C 0.0717(2) 0.72223(13) 0.18567(13) 0.0301(3) Uani 1 1 d .

loop_
_atom_site_aniso_label
_atom_site_aniso_U_11
_atom_site_aniso_U_22
_atom_site_aniso_U_33
_atom_site_aniso_U_23
_atom_site_aniso_U_13
_atom_site_aniso_U_12
F1 0.0637(8) 0.0305(5) 0.0382(6) -0.0081(4) -0.0073(5) -0.0103(5)
F3 0.0834(10) 0.0456(6) 0.0365(6) -0.0194(5) -0.0128(6) -0.0032(6)
F2 0.0610(8) 0.0505(7) 0.0498(7) -0.0192(5) 0.0077(6) -0.0244(6)
F4 0.0638(9) 0.0578(7) 0.0515(7) -0.0105(6) -0.0228(6) 0.0096(6)
B1 0.0459(12) 0.0308(9) 0.0286(9) -0.0094(7) -0.0071(8) -0.0049(8)
O19 0.0424(7) 0.0309(6) 0.0335(6) -0.0119(5) 0.0065(5) -0.0180(5)
O29 0.0456(7) 0.0231(5) 0.0331(6) -0.0082(4) -0.0032(5) 0.0006(5)
O2 0.0599(9) 0.0231(6) 0.0395(7) -0.0053(5) -0.0107(6) -0.0170(5)
N9 0.0243(7) 0.0226(6) 0.0297(6) -0.0111(5) -0.0027(5) -0.0051(5)
N25 0.0278(7) 0.0306(7) 0.0258(7) -0.0113(5) -0.0024(5) -0.0042(5)
C31 0.0642(14) 0.0233(8) 0.0490(11) -0.0049(7) -0.0034(10) 0.0029(8)
C34 0.0653(16) 0.0598(14) 0.0802(17) -0.0516(13) 0.0000(13) -0.0129(11)
C13 0.0464(11) 0.0294(8) 0.0289(8) -0.0032(6) -0.0068(7) -0.0053(7)
C14 0.0319(9) 0.0242(7) 0.0310(8) -0.0080(6) -0.0014(6) -0.0048(6)
C21 0.0387(10) 0.0265(8) 0.0422(9) -0.0131(7) -0.0050(7) -0.0095(7)
C26 0.0253(8) 0.0388(8) 0.0254(7) -0.0133(6) -0.0005(6) -0.0029(6)
C33 0.0413(10) 0.0315(8) 0.0394(9) -0.0178(7) -0.0040(7) -0.0101(7)
C27 0.0266(8) 0.0423(9) 0.0320(8) -0.0142(7) -0.0062(6) -0.0039(7)
C23 0.0383(10) 0.0352(8) 0.0344(8) -0.0192(7) -0.0048(7) -0.0033(7)
C11 0.0361(9) 0.0332(8) 0.0290(8) -0.0139(6) -0.0002(6) -0.0092(7)
C7 0.0206(7) 0.0235(7) 0.0276(7) -0.0085(6) -0.0024(5) -0.0044(5)
C5 0.0322(9) 0.0327(8) 0.0255(7) -0.0042(6) -0.0036(6) -0.0070(6)
C8 0.0230(7) 0.0236(7) 0.0292(7) -0.0081(6) -0.0046(6) -0.0041(6)
C4 0.0335(9) 0.0269(8) 0.0325(8) -0.0009(6) -0.0059(7) -0.0095(6)
C16 0.0207(7) 0.0233(7) 0.0274(7) -0.0097(6) 0.0012(5) -0.0032(5)
C32 0.0304(9) 0.0273(7) 0.0380(8) -0.0168(6) -0.0009(7) -0.0036(6)
C15 0.0255(8) 0.0231(7) 0.0271(7) -0.0086(6) -0.0010(6) -0.0064(6)
C12 0.0448(10) 0.0379(9) 0.0256(8) -0.0085(7) -0.0019(7) -0.0102(7)
C10 0.0229(7) 0.0251(7) 0.0287(7) -0.0095(6) -0.0011(6) -0.0069(6)
C22 0.0421(10) 0.0315(8) 0.0472(10) -0.0221(7) -0.0095(8) -0.0043(7)
C6 0.0232(7) 0.0262(7) 0.0279(7) -0.0079(6) -0.0025(6) -0.0046(6)
C20 0.0731(16) 0.0493(12) 0.0454(11) -0.0165(9) 0.0172(11) -0.0376(11)
C17 0.0249(8) 0.0242(7) 0.0300(8) -0.0115(6) -0.0019(6) -0.0045(6)
C1 0.0664(14) 0.0235(8) 0.0534(11) -0.0012(8) -0.0171(10) -0.0160(8)
C3 0.0284(8) 0.0240(7) 0.0353(8) -0.0066(6) -0.0068(6) -0.0066(6)
C28 0.0468(12) 0.0593(12) 0.0307(9) -0.0119(8) -0.0073(8) -0.0044(9)
C24 0.0263(8) 0.0280(7) 0.0324(8) -0.0127(6) -0.0039(6) -0.0024(6)
C18 0.0322(9) 0.0258(7) 0.0338(8) -0.0120(6) -0.0028(6) -0.0050(6)

loop_
_atom_type_symbol
_atom_type_description
_atom_type_scat_dispersion_real
_atom_type_scat_dispersion_imag
_atom_type_scat_source
C C 0.0181 0.0091 'International Tables Vol C Tables 4.2.6.8 and 6.1.1.4'
H H 0.0000 0.0000 'International Tables Vol C Tables 4.2.6.8 and 6.1.1.4'
B B 0.0090 0.0039 'International Tables Vol C Tables 4.2.6.8 and 6.1.1.4'
F F 0.0727 0.0534 'International Tables Vol C Tables 4.2.6.8 and 6.1.1.4'
N N 0.0311 0.0180 'International Tables Vol C Tables 4.2.6.8 and 6.1.1.4'
O O 0.0492 0.0322 'International Tables Vol C Tables 4.2.6.8 and 6.1.1.4'

loop_
_exptl_crystal_face_index_h
_exptl_crystal_face_index_k
_exptl_crystal_face_index_l
_exptl_crystal_face_perp_dist
_exptl_oxdiff_crystal_face_indexfrac_h
_exptl_oxdiff_crystal_face_indexfrac_k
_exptl_oxdiff_crystal_face_indexfrac_l
_exptl_oxdiff_crystal_face_x
_exptl_oxdiff_crystal_face_y
_exptl_oxdiff_crystal_face_z
0 1 0 0.0641 0.0000 1.0016 0.0006 -0.0957 -0.0458 0.0733
0 -1 0 0.0641 -0.0000 -1.0016 -0.0006 0.0957 0.0458 -0.0733
1 0 0 0.2550 0.9984 -0.0004 0.0011 0.0729 0.1165 0.1460
-1 0 0 0.2297 -0.9984 0.0004 -0.0011 -0.0729 -0.1165 -0.1460
0 0 1 0.0164 -0.0008 -0.0019 0.9997 0.0883 -0.0825 -0.0062
0 0 -1 0.0164 0.0008 0.0019 -0.9997 -0.0883 0.0825 0.0062

loop_
_geom_angle_atom_site_label_1
_geom_angle_atom_site_label_2
_geom_angle_atom_site_label_3
_geom_angle
F3 B1 F1 109.86(15)
F2 B1 F1 108.99(15)
F2 B1 F3 109.72(17)
F2 B1 F4 109.76(16)
F4 B1 F1 108.59(17)
F4 B1 F3 109.90(16)
C18 O19 C20 117.79(14)
C14 O29 C31 117.56(14)
C3 O2 C1 118.39(15)
C8 N9 C32 121.63(12)
C10 N9 C8 119.83(12)
C10 N9 C32 118.30(13)
C6 N25 C26 118.43(13)
C24 N25 C26 120.45(13)
C24 N25 C6 121.03(13)
O29 C31 H31A 109.5
O29 C31 H31B 109.5
O29 C31 H31C 109.5
H31A C31 H31B 109.5
H31A C31 H31C 109.5
H31B C31 H31C 109.5
H34A C34 H34B 109.5
H34A C34 H34C 109.5
H34B C34 H34C 109.5
C33 C34 H34A 109.5
C33 C34 H34B 109.5
C33 C34 H34C 109.5
C14 C13 H13 120.5
C14 C13 C12 118.92(15)
C12 C13 H13 120.5
O29 C14 C13 124.25(15)
O29 C14 C15 114.69(14)
C13 C14 C15 120.97(15)
C22 C21 H21 120.4
C18 C21 H21 120.4
C18 C21 C22 119.19(16)
N25 C26 H26A 108.8
N25 C26 H26B 108.8
N25 C26 C27 113.84(13)
H26A C26 H26B 107.7
C27 C26 H26A 108.8
C27 C26 H26B 108.8
C34 C33 H33A 109.6
C34 C33 H33B 109.6
C34 C33 C32 110.44(17)
H33A C33 H33B 108.1
C32 C33 H33A 109.6
C32 C33 H33B 109.6
C26 C27 H27A 109.3
C26 C27 H27B 109.3
H27A C27 H27B 108.0
C28 C27 C26 111.48(15)
C28 C27 H27A 109.3
C28 C27 H27B 109.3
C22 C23 H23 120.4
C22 C23 C24 119.26(16)
C24 C23 H23 120.4
C12 C11 H11 120.2
C12 C11 C10 119.51(15)
C10 C11 H11 120.2
C16 C7 C8 119.81(14)
C16 C7 C6 119.83(14)
C6 C7 C8 120.30(14)
C4 C5 H5 120.0
C4 C5 C6 119.95(15)
C6 C5 H5 120.0
N9 C8 C7 118.43(13)
N9 C8 C3 123.20(14)
C3 C8 C7 118.37(14)
C5 C4 H4 118.7
C5 C4 C3 122.53(15)
C3 C4 H4 118.7
C7 C16 C15 116.88(14)
C7 C16 C17 117.10(14)
C15 C16 C17 126.01(14)
N9 C32 C33 114.87(14)
N9 C32 H32A 108.5
N9 C32 H32B 108.5
C33 C32 H32A 108.5
C33 C32 H32B 108.5
H32A C32 H32B 107.5
C16 C15 C14 124.04(14)
C10 C15 C14 117.98(14)
C10 C15 C16 117.98(13)
C13 C12 H12 118.9
C11 C12 C13 122.17(16)
C11 C12 H12 118.9
N9 C10 C11 121.23(14)
N9 C10 C15 119.90(14)
C11 C10 C15 118.87(14)
C21 C22 H22 118.9
C23 C22 C21 122.21(16)
C23 C22 H22 118.9
N25 C6 C7 118.64(13)
N25 C6 C5 122.15(14)
C5 C6 C7 119.07(15)
O19 C20 H20A 109.5
O19 C20 H20B 109.5
O19 C20 H20C 109.5
H20A C20 H20B 109.5
H20A C20 H20C 109.5
H20B C20 H20C 109.5
C16 C17 C18 123.50(14)
C24 C17 C16 118.87(14)
C24 C17 C18 117.58(15)
O2 C1 H1A 109.5
O2 C1 H1B 109.5
O2 C1 H1C 109.5
H1A C1 H1B 109.5
H1A C1 H1C 109.5
H1B C1 H1C 109.5
O2 C3 C8 116.98(15)
O2 C3 C4 123.34(14)
C4 C3 C8 119.61(15)
C27 C28 H28A 109.5
C27 C28 H28B 109.5
C27 C28 H28C 109.5
H28A C28 H28B 109.5
H28A C28 H28C 109.5
H28B C28 H28C 109.5
N25 C24 C23 120.62(15)
N25 C24 C17 119.37(14)
C23 C24 C17 119.99(15)
O19 C18 C21 123.61(15)
O19 C18 C17 115.44(14)
C21 C18 C17 120.81(15)

loop_
_geom_bond_atom_site_label_1
_geom_bond_atom_site_label_2
_geom_bond_distance
F1 B1 1.399(2)
F3 B1 1.389(2)
F2 B1 1.385(2)
F4 B1 1.388(2)
O19 C20 1.426(2)
O19 C18 1.356(2)
O29 C31 1.436(2)
O29 C14 1.355(2)
O2 C1 1.429(2)
O2 C3 1.357(2)
N9 C8 1.393(2)
N9 C32 1.4943(19)
N9 C10 1.383(2)
N25 C26 1.4733(19)
N25 C6 1.387(2)
N25 C24 1.382(2)
C31 H31A 0.9800
C31 H31B 0.9800
C31 H31C 0.9800
C34 H34A 0.9800
C34 H34B 0.9800
C34 H34C 0.9800
C34 C33 1.515(3)
C13 H13 0.9500
C13 C14 1.369(2)
C13 C12 1.403(3)
C14 C15 1.432(2)
C21 H21 0.9500
C21 C22 1.397(3)
C21 C18 1.376(2)
C26 H26A 0.9900
C26 H26B 0.9900
C26 C27 1.524(2)
C33 H33A 0.9900
C33 H33B 0.9900
C33 C32 1.528(3)
C27 H27A 0.9900
C27 H27B 0.9900
C27 C28 1.515(2)
C23 H23 0.9500
C23 C22 1.372(3)
C23 C24 1.413(2)
C11 H11 0.9500
C11 C12 1.371(2)
C11 C10 1.416(2)
C7 C8 1.434(2)
C7 C16 1.410(2)
C7 C6 1.427(2)
C5 H5 0.9500
C5 C4 1.383(3)
C5 C6 1.394(2)
C8 C3 1.410(2)
C4 H4 0.9500
C4 C3 1.387(2)
C16 C15 1.431(2)
C16 C17 1.435(2)
C32 H32A 0.9900
C32 H32B 0.9900
C15 C10 1.423(2)
C12 H12 0.9500
C22 H22 0.9500
C20 H20A 0.9800
C20 H20B 0.9800
C20 H20C 0.9800
C17 C24 1.418(2)
C17 C18 1.437(2)
C1 H1A 0.9800
C1 H1B 0.9800
C1 H1C 0.9800
C28 H28A 0.9800
C28 H28B 0.9800
C28 H28C 0.9800

loop_
_geom_torsion_atom_site_label_1
_geom_torsion_atom_site_label_2
_geom_torsion_atom_site_label_3
_geom_torsion_atom_site_label_4
_geom_torsion
O29 C14 C15 C16 15.2(2)
O29 C14 C15 C10 -165.44(14)
N9 C8 C3 O2 7.4(2)
N9 C8 C3 C4 -175.48(15)
N25 C26 C27 C28 169.63(15)
C31 O29 C14 C13 13.2(3)
C31 O29 C14 C15 -170.28(17)
C34 C33 C32 N9 -178.36(17)
C13 C14 C15 C16 -168.24(17)
C13 C14 C15 C10 11.2(3)
C14 C13 C12 C11 -5.6(3)
C14 C15 C10 N9 165.66(15)
C14 C15 C10 C11 -14.7(2)
C26 N25 C6 C7 -167.31(14)
C26 N25 C6 C5 8.2(2)
C26 N25 C24 C23 -7.9(2)
C26 N25 C24 C17 170.74(14)
C7 C8 C3 O2 -172.79(14)
C7 C8 C3 C4 4.3(2)
C7 C16 C15 C14 -153.04(15)
C7 C16 C15 C10 27.5(2)
C7 C16 C17 C24 22.7(2)
C7 C16 C17 C18 -154.71(15)
C5 C4 C3 O2 175.76(17)
C5 C4 C3 C8 -1.2(3)
C8 N9 C32 C33 -103.23(17)
C8 N9 C10 C11 170.50(15)
C8 N9 C10 C15 -9.9(2)
C8 C7 C16 C15 -16.3(2)
C8 C7 C16 C17 163.59(14)
C8 C7 C6 N25 177.47(14)
C8 C7 C6 C5 1.8(2)
C4 C5 C6 N25 -174.07(16)
C4 C5 C6 C7 1.5(2)
C16 C7 C8 N9 -7.8(2)
C16 C7 C8 C3 172.35(15)
C16 C7 C6 N25 0.5(2)
C16 C7 C6 C5 -175.21(15)
C16 C15 C10 N9 -14.9(2)
C16 C15 C10 C11 164.72(15)
C16 C17 C24 N25 -7.0(2)
C16 C17 C24 C23 171.65(15)
C16 C17 C18 O19 11.8(2)
C16 C17 C18 C21 -172.32(16)
C32 N9 C8 C7 -152.93(14)
C32 N9 C8 C3 26.9(2)
C32 N9 C10 C11 -15.1(2)
C32 N9 C10 C15 164.54(14)
C15 C16 C17 C24 -157.42(15)
C15 C16 C17 C18 25.2(2)
C12 C13 C14 O29 175.16(17)
C12 C13 C14 C15 -1.1(3)
C12 C11 C10 N9 -171.86(16)
C12 C11 C10 C15 8.5(3)
C10 N9 C8 C7 21.3(2)
C10 N9 C8 C3 -158.88(15)
C10 N9 C32 C33 82.43(18)
C10 C11 C12 C13 1.8(3)
C22 C21 C18 O19 172.42(17)
C22 C21 C18 C17 -3.2(3)
C22 C23 C24 N25 -176.94(16)
C22 C23 C24 C17 4.4(3)
C6 N25 C26 C27 -86.72(18)
C6 N25 C24 C23 168.58(15)
C6 N25 C24 C17 -12.8(2)
C6 C7 C8 N9 175.15(14)
C6 C7 C8 C3 -4.7(2)
C6 C7 C16 C15 160.69(14)
C6 C7 C16 C17 -19.4(2)
C6 C5 C4 C3 -1.8(3)
C20 O19 C18 C21 -2.2(3)
C20 O19 C18 C17 173.57(18)
C17 C16 C15 C14 27.1(2)
C17 C16 C15 C10 -152.35(15)
C1 O2 C3 C8 -175.25(17)
C1 O2 C3 C4 7.8(3)
C24 N25 C26 C27 89.88(18)
C24 N25 C6 C7 16.1(2)
C24 N25 C6 C5 -168.35(16)
C24 C23 C22 C21 3.1(3)
C24 C17 C18 O19 -165.66(14)
C24 C17 C18 C21 10.3(2)
C18 C21 C22 C23 -3.8(3)
C18 C17 C24 N25 170.52(14)
C18 C17 C24 C23 -10.8(2)
